data_7236354
loop_
_publ_author_name
'Han, Ggoch Ddeul'
'Park, Sarah S.'
'Liu, Yun'
'Zhitomirsky, David'
'Cho, Eugene'
'Dinc\(a, Mircea'
'Grossman, Jeffrey C.'

_publ_section_title
;
 Photon energy storage materials with high energy densities based on
 diacetylene--azobenzene derivatives
;
_journal_issue 41
_journal_name_full 'Journal of Materials Chemistry A'
_journal_page_first 16157
_journal_paper_doi 10.1039/C6TA07086H
_journal_volume 4
_journal_year 2016
_chemical_formula_sum 'C46 H52 N6 O2'
_chemical_formula_weight 720.93
_chemical_name_systematic N,N-bis(4-(phenyldiazenyl)phenyl)docosa-10,12-diynediamide
_chemical_properties_physical ', Light-sensitive'
_space_group_crystal_system triclinic
_space_group_IT_number 2
_space_group_name_Hall '-P 1'
_space_group_name_H-M_alt 'P -1'
_atom_sites_solution_hydrogens mixed
_atom_sites_solution_primary direct
_atom_sites_solution_secondary difmap
_audit_creation_method SHELXL-2014/6
_audit_update_record
;
2016-08-17 deposited with the CCDC.
2016-09-13 downloaded from the CCDC.
;
_cell_angle_alpha 87.000(2)
_cell_angle_beta 89.311(2)
_cell_angle_gamma 86.210(2)
_cell_formula_units_Z 2
_cell_length_a 5.9062(7)
_cell_length_b 7.7504(9)
_cell_length_c 42.123(5)
_cell_measurement_reflns_used 7527
_cell_measurement_temperature 100(2)
_cell_measurement_theta_max 29.91
_cell_measurement_theta_min 2.42
_cell_volume 1921.3(4)
_computing_cell_refinement 'SAINT 7.46A (Bruker-AXS, 2015)'
_computing_data_collection 'APEX2 v2011.4.0 (Bruker-AXS, 2015)'
_computing_data_reduction 'SAINT 7.46A (Bruker-AXS, 2015)'
_computing_molecular_graphics 'Bruker SHELXTL'
_computing_publication_material 'Bruker SHELXTL'
_computing_structure_refinement 'SHELXL-2014/6 (Sheldrick, 2014)'
_computing_structure_solution 'SHELXS-2015 (Sheldrick, 2015)'
_diffrn_ambient_temperature 100(2)
_diffrn_detector_area_resol_mean 8.3
_diffrn_measured_fraction_theta_full 0.962
_diffrn_measured_fraction_theta_max 0.915
_diffrn_measurement_device_type 'Bruker Smart APEX2 CCD'
_diffrn_measurement_method '\f and \w scans'
_diffrn_radiation_type MoK\a
_diffrn_radiation_wavelength 0.71073
_diffrn_reflns_av_R_equivalents 0.0334
_diffrn_reflns_av_unetI/netI 0.0424
_diffrn_reflns_Laue_measured_fraction_full 0.962
_diffrn_reflns_Laue_measured_fraction_max 0.915
_diffrn_reflns_limit_h_max 7
_diffrn_reflns_limit_h_min -7
_diffrn_reflns_limit_k_max 9
_diffrn_reflns_limit_k_min -10
_diffrn_reflns_limit_l_max 55
_diffrn_reflns_limit_l_min -56
_diffrn_reflns_number 31218
_diffrn_reflns_point_group_measured_fraction_full 0.962
_diffrn_reflns_point_group_measured_fraction_max 0.915
_diffrn_reflns_theta_full 25.242
_diffrn_reflns_theta_max 28.283
_diffrn_reflns_theta_min 0.968
_diffrn_source 'I\mS micro-focus sealed tube, multilayer optics'
_exptl_absorpt_coefficient_mu 0.077
_exptl_absorpt_correction_T_max 0.7461
_exptl_absorpt_correction_T_min 0.6528
_exptl_absorpt_correction_type multi-scan
_exptl_absorpt_process_details 'SADABS (Sheldrick, 2009)'
_exptl_crystal_colour black
_exptl_crystal_density_diffrn 1.246
_exptl_crystal_density_method 'not measured'
_exptl_crystal_description plate
_exptl_crystal_F_000 772
_exptl_crystal_recrystallization_method 'Re-crystallisation from solvent: DMF'
_exptl_crystal_size_max 0.230
_exptl_crystal_size_mid 0.135
_exptl_crystal_size_min 0.030
_refine_diff_density_max 0.441
_refine_diff_density_min -0.300
_refine_diff_density_rms 0.059
_refine_ls_extinction_method none
_refine_ls_goodness_of_fit_ref 1.044
_refine_ls_hydrogen_treatment mixed
_refine_ls_matrix_type full
_refine_ls_number_parameters 493
_refine_ls_number_reflns 8750
_refine_ls_number_restraints 2
_refine_ls_restrained_S_all 1.044
_refine_ls_R_factor_all 0.1030
_refine_ls_R_factor_gt 0.0738
_refine_ls_shift/su_max 0.000
_refine_ls_shift/su_mean 0.000
_refine_ls_structure_factor_coef Fsqd
_refine_ls_weighting_details 'w=1/[\s^2^(Fo^2^)+(0.0765P)^2^+2.4041P] where P=(Fo^2^+2Fc^2^)/3'
_refine_ls_weighting_scheme calc
_refine_ls_wR_factor_gt 0.1927
_refine_ls_wR_factor_ref 0.2094
_reflns_Friedel_coverage 0.000
_reflns_number_gt 5933
_reflns_number_total 8750
_reflns_threshold_expression 'I > 2\s(I)'
_cod_data_source_file c6ta07086h2.cif
_cod_data_source_block x16001
_cod_database_code 7236354
_shelx_space_group_comment
; 
The symmetry employed for this shelxl refinement is uniquely defined 
by the following loop, which should always be used as a source of 
symmetry information in preference to the above space-group names. 
They are only intended as comments. 
;
_shelx_estimated_absorpt_t_min 0.982
_shelx_estimated_absorpt_t_max 0.998
_shelxl_version_number 2014/6

loop_
_space_group_symop_operation_xyz
'x, y, z'
'-x, -y, -z'

loop_
_atom_site_label
_atom_site_type_symbol
_atom_site_fract_x
_atom_site_fract_y
_atom_site_fract_z
_atom_site_U_iso_or_equiv
_atom_site_adp_type
_atom_site_occupancy
_atom_site_site_symmetry_order
_atom_site_calc_flag
_atom_site_refinement_flags_posn
_atom_site_refinement_flags_adp
C1 C 2.1937(4) 1.8161(3) 0.90852(5) 0.0228(5) Uani 1 1 d . .
C2 C 2.0335(4) 1.7974(3) 0.93290(6) 0.0254(5) Uani 1 1 d . .
H2 H 1.8942 1.7479 0.9290 0.030 Uiso 1 1 calc R U
C3 C 2.0797(4) 1.8517(4) 0.96273(6) 0.0293(6) Uani 1 1 d . .
H3A H 1.9719 1.8384 0.9795 0.035 Uiso 1 1 calc R U
C4 C 2.2826(4) 1.9258(4) 0.96850(6) 0.0277(6) Uani 1 1 d . .
H4A H 2.3129 1.9628 0.9891 0.033 Uiso 1 1 calc R U
C5 C 2.4406(4) 1.9455(3) 0.94412(6) 0.0275(5) Uani 1 1 d . .
H5 H 2.5775 1.9988 0.9478 0.033 Uiso 1 1 calc R U
C6 C 2.3979(4) 1.8868(3) 0.91418(6) 0.0255(5) Uani 1 1 d . .
H6 H 2.5084 1.8952 0.8977 0.031 Uiso 1 1 calc R U
N1 N 2.1646(3) 1.7581(3) 0.87726(5) 0.0229(4) Uani 1 1 d . .
N2 N 1.9632(3) 1.7293(3) 0.87134(5) 0.0234(4) Uani 1 1 d . .
C7 C 1.9327(4) 1.6649(3) 0.84050(5) 0.0207(5) Uani 1 1 d . .
C8 C 1.7215(4) 1.6030(3) 0.83517(6) 0.0251(5) Uani 1 1 d . .
H8 H 1.6066 1.6097 0.8511 0.030 Uiso 1 1 calc R U
C9 C 1.6792(4) 1.5316(3) 0.80651(6) 0.0251(5) Uani 1 1 d . .
H9 H 1.5361 1.4872 0.8029 0.030 Uiso 1 1 calc R U
C10 C 1.8464(4) 1.5251(3) 0.78298(5) 0.0208(5) Uani 1 1 d . .
C11 C 2.0539(4) 1.5920(3) 0.78806(6) 0.0257(5) Uani 1 1 d . .
H11 H 2.1665 1.5894 0.7718 0.031 Uiso 1 1 calc R U
C12 C 2.0987(4) 1.6628(3) 0.81673(6) 0.0255(5) Uani 1 1 d . .
H12 H 2.2408 1.7092 0.8201 0.031 Uiso 1 1 calc R U
N3 N 1.8077(3) 1.4427(3) 0.75422(5) 0.0228(4) Uani 1 1 d D .
H3 H 1.888(4) 1.348(3) 0.7503(6) 0.027 Uiso 1 1 d D U
C13 C 1.6286(4) 1.4840(3) 0.73500(5) 0.0211(5) Uani 1 1 d . .
O1 O 1.4991(3) 1.6124(2) 0.73827(4) 0.0294(4) Uani 1 1 d . .
C14 C 1.5972(4) 1.3572(3) 0.70941(6) 0.0237(5) Uani 1 1 d . .
H14A H 1.5755 1.2417 0.7198 0.028 Uiso 1 1 calc R U
H14B H 1.7378 1.3474 0.6964 0.028 Uiso 1 1 calc R U
C15 C 1.3982(4) 1.4067(3) 0.68751(5) 0.0229(5) Uani 1 1 d . .
H15A H 1.4180 1.5219 0.6769 0.027 Uiso 1 1 calc R U
H15B H 1.2558 1.4141 0.7001 0.027 Uiso 1 1 calc R U
C16 C 1.3819(4) 1.2726(3) 0.66237(5) 0.0233(5) Uani 1 1 d . .
H16A H 1.5252 1.2662 0.6499 0.028 Uiso 1 1 calc R U
H16B H 1.3659 1.1576 0.6732 0.028 Uiso 1 1 calc R U
C17 C 1.1846(4) 1.3114(3) 0.63954(5) 0.0242(5) Uani 1 1 d . .
H17A H 1.1998 1.4262 0.6285 0.029 Uiso 1 1 calc R U
H17B H 1.0405 1.3168 0.6518 0.029 Uiso 1 1 calc R U
C18 C 1.1753(4) 1.1746(3) 0.61479(6) 0.0241(5) Uani 1 1 d . .
H18A H 1.3208 1.1686 0.6028 0.029 Uiso 1 1 calc R U
H18B H 1.1599 1.0603 0.6260 0.029 Uiso 1 1 calc R U
C19 C 0.9815(4) 1.2086(3) 0.59117(5) 0.0251(5) Uani 1 1 d . .
H19A H 1.0008 1.3195 0.5790 0.030 Uiso 1 1 calc R U
H19B H 0.8358 1.2198 0.6030 0.030 Uiso 1 1 calc R U
C20 C 0.9724(4) 1.0641(3) 0.56805(6) 0.0251(5) Uani 1 1 d . .
H20A H 0.9498 0.9537 0.5802 0.030 Uiso 1 1 calc R U
H20B H 1.1196 1.0511 0.5566 0.030 Uiso 1 1 calc R U
C21 C 0.7820(4) 1.0985(3) 0.54373(6) 0.0265(5) Uani 1 1 d . .
H21A H 0.6362 1.1222 0.5550 0.032 Uiso 1 1 calc R U
H21B H 0.8122 1.2023 0.5300 0.032 Uiso 1 1 calc R U
C22 C 0.7638(4) 0.9502(4) 0.52384(6) 0.0281(6) Uani 1 1 d . .
C23 C 0.7553(4) 0.8225(4) 0.50888(6) 0.0279(6) Uani 1 1 d . .
C24 C 0.7453(4) 0.6773(4) 0.49131(6) 0.0279(6) Uani 1 1 d . .
C25 C 0.7366(4) 0.5508(4) 0.47633(6) 0.0274(6) Uani 1 1 d . .
C26 C 0.7197(4) 0.4025(4) 0.45655(6) 0.0294(6) Uani 1 1 d . .
H26A H 0.6902 0.2986 0.4703 0.035 Uiso 1 1 calc R U
H26B H 0.8657 0.3793 0.4453 0.035 Uiso 1 1 calc R U
C27 C 0.5281(4) 0.4364(3) 0.43213(6) 0.0257(5) Uani 1 1 d . .
H27A H 0.3811 0.4490 0.4436 0.031 Uiso 1 1 calc R U
H27B H 0.5501 0.5470 0.4200 0.031 Uiso 1 1 calc R U
C28 C 0.5183(4) 0.2928(3) 0.40895(6) 0.0247(5) Uani 1 1 d . .
H28A H 0.4984 0.1817 0.4210 0.030 Uiso 1 1 calc R U
H28B H 0.6640 0.2814 0.3971 0.030 Uiso 1 1 calc R U
C29 C 0.3250(4) 0.3279(3) 0.38538(6) 0.0249(5) Uani 1 1 d . .
H29A H 0.3422 0.4416 0.3741 0.030 Uiso 1 1 calc R U
H29B H 0.1796 0.3356 0.3973 0.030 Uiso 1 1 calc R U
C30 C 0.3134(4) 0.1902(3) 0.36075(5) 0.0238(5) Uani 1 1 d . .
H30A H 0.4572 0.1836 0.3484 0.029 Uiso 1 1 calc R U
H30B H 0.2974 0.0760 0.3719 0.029 Uiso 1 1 calc R U
C31 C 0.1156(4) 0.2294(3) 0.33799(6) 0.0246(5) Uani 1 1 d . .
H31A H 0.1327 0.3437 0.3269 0.030 Uiso 1 1 calc R U
H31B H -0.0273 0.2373 0.3505 0.030 Uiso 1 1 calc R U
C32 C 0.0965(4) 0.0947(3) 0.31315(5) 0.0235(5) Uani 1 1 d . .
H32A H 0.2361 0.0892 0.2999 0.028 Uiso 1 1 calc R U
H32B H 0.0824 -0.0207 0.3240 0.028 Uiso 1 1 calc R U
C33 C -0.1079(4) 0.1393(3) 0.29206(6) 0.0259(5) Uani 1 1 d . .
H33A H -0.0918 0.2545 0.2813 0.031 Uiso 1 1 calc R U
H33B H -0.2459 0.1473 0.3056 0.031 Uiso 1 1 calc R U
O2 O -0.0198(3) -0.1264(2) 0.26634(4) 0.0370(5) Uani 1 1 d . .
C34 C -0.1394(4) 0.0092(3) 0.26701(5) 0.0235(5) Uani 1 1 d . .
N4 N -0.3078(3) 0.0547(3) 0.24602(5) 0.0220(4) Uani 1 1 d D .
H4 H -0.386(4) 0.152(3) 0.2496(6) 0.026 Uiso 1 1 d D U
C35 C -0.3508(4) -0.0285(3) 0.21789(5) 0.0215(5) Uani 1 1 d . .
C36 C -0.5667(4) -0.0010(3) 0.20466(6) 0.0261(5) Uani 1 1 d . .
H36 H -0.6817 0.0654 0.2154 0.031 Uiso 1 1 calc R U
C37 C -0.6142(4) -0.0694(3) 0.17611(6) 0.0262(5) Uani 1 1 d . .
H37 H -0.7616 -0.0501 0.1673 0.031 Uiso 1 1 calc R U
C38 C -0.4461(4) -0.1669(3) 0.16013(5) 0.0219(5) Uani 1 1 d . .
C39 C -0.2304(4) -0.1933(3) 0.17307(6) 0.0249(5) Uani 1 1 d . .
H39 H -0.1152 -0.2586 0.1621 0.030 Uiso 1 1 calc R U
C40 C -0.1821(4) -0.1251(3) 0.20178(6) 0.0259(5) Uani 1 1 d . .
H40 H -0.0345 -0.1441 0.2105 0.031 Uiso 1 1 calc R U
N5 N -0.4769(3) -0.2453(3) 0.13083(5) 0.0236(4) Uani 1 1 d . .
N6 N -0.6779(3) -0.2321(3) 0.12108(5) 0.0242(4) Uani 1 1 d . .
C41 C -0.7052(4) -0.3086(3) 0.09134(6) 0.0226(5) Uani 1 1 d . .
C42 C -0.5331(4) -0.4100(3) 0.07647(6) 0.0264(5) Uani 1 1 d . .
H42 H -0.3906 -0.4348 0.0865 0.032 Uiso 1 1 calc R U
C43 C -0.5731(4) -0.4733(3) 0.04709(6) 0.0281(6) Uani 1 1 d . .
H43 H -0.4580 -0.5426 0.0369 0.034 Uiso 1 1 calc R U
C44 C -0.7821(4) -0.4355(3) 0.03233(6) 0.0278(6) Uani 1 1 d . .
H44 H -0.8077 -0.4765 0.0119 0.033 Uiso 1 1 calc R U
C45 C -0.9530(4) -0.3379(4) 0.04752(6) 0.0298(6) Uani 1 1 d . .
H45 H -1.0961 -0.3139 0.0376 0.036 Uiso 1 1 calc R U
C46 C -0.9150(4) -0.2758(3) 0.07703(6) 0.0272(5) Uani 1 1 d . .
H46 H -1.0326 -0.2105 0.0875 0.033 Uiso 1 1 calc R U

loop_
_atom_site_aniso_label
_atom_site_aniso_U_11
_atom_site_aniso_U_22
_atom_site_aniso_U_33
_atom_site_aniso_U_23
_atom_site_aniso_U_13
_atom_site_aniso_U_12
C1 0.0207(12) 0.0241(14) 0.0236(12) -0.0041(9) -0.0019(9) 0.0011(9)
C2 0.0167(11) 0.0305(15) 0.0288(13) -0.0012(10) -0.0005(9) -0.0008(10)
C3 0.0204(12) 0.0376(16) 0.0293(13) -0.0026(11) 0.0038(10) 0.0020(11)
C4 0.0251(13) 0.0330(15) 0.0250(12) -0.0060(10) -0.0034(10) 0.0024(10)
C5 0.0217(12) 0.0277(15) 0.0336(13) -0.0034(10) -0.0032(10) -0.0025(10)
C6 0.0192(12) 0.0270(14) 0.0299(13) -0.0009(10) 0.0011(9) -0.0005(10)
N1 0.0180(10) 0.0263(12) 0.0251(10) -0.0039(8) 0.0012(8) -0.0038(8)
N2 0.0172(10) 0.0271(12) 0.0262(10) -0.0065(8) -0.0010(8) 0.0000(8)
C7 0.0168(11) 0.0223(13) 0.0232(11) -0.0034(9) -0.0001(9) -0.0001(9)
C8 0.0174(11) 0.0304(15) 0.0272(12) -0.0034(10) 0.0023(9) 0.0014(10)
C9 0.0169(11) 0.0270(14) 0.0316(13) -0.0041(10) -0.0025(9) 0.0000(9)
C10 0.0188(11) 0.0193(13) 0.0243(11) -0.0049(9) -0.0031(9) 0.0022(9)
C11 0.0198(12) 0.0302(15) 0.0268(12) -0.0027(10) 0.0026(9) -0.0001(10)
C12 0.0169(11) 0.0308(15) 0.0295(13) -0.0046(10) 0.0000(9) -0.0033(10)
N3 0.0191(10) 0.0226(12) 0.0268(10) -0.0083(8) -0.0031(8) 0.0046(8)
C13 0.0188(11) 0.0223(13) 0.0222(11) -0.0036(9) -0.0008(9) 0.0000(9)
O1 0.0271(9) 0.0276(10) 0.0326(10) -0.0095(7) -0.0059(7) 0.0115(7)
C14 0.0231(12) 0.0232(14) 0.0251(12) -0.0069(9) -0.0035(9) 0.0028(9)
C15 0.0222(12) 0.0221(13) 0.0245(12) -0.0060(9) -0.0012(9) 0.0014(9)
C16 0.0233(12) 0.0222(13) 0.0247(12) -0.0059(9) -0.0025(9) 0.0006(9)
C17 0.0242(12) 0.0248(14) 0.0242(12) -0.0057(9) -0.0013(9) -0.0024(10)
C18 0.0235(12) 0.0237(14) 0.0256(12) -0.0062(9) -0.0012(9) -0.0009(10)
C19 0.0264(13) 0.0259(14) 0.0234(12) -0.0069(9) -0.0021(9) 0.0000(10)
C20 0.0265(13) 0.0259(14) 0.0235(12) -0.0078(9) -0.0013(9) -0.0014(10)
C21 0.0242(12) 0.0284(15) 0.0276(12) -0.0099(10) -0.0019(10) -0.0011(10)
C22 0.0226(12) 0.0345(16) 0.0279(13) -0.0058(11) -0.0024(10) -0.0037(10)
C23 0.0219(12) 0.0349(16) 0.0276(13) -0.0061(11) -0.0005(10) -0.0043(10)
C24 0.0210(12) 0.0382(16) 0.0253(12) -0.0066(11) -0.0014(9) -0.0038(10)
C25 0.0213(12) 0.0344(16) 0.0276(13) -0.0071(10) -0.0016(10) -0.0050(10)
C26 0.0274(13) 0.0323(16) 0.0295(13) -0.0107(11) -0.0041(10) -0.0022(11)
C27 0.0268(13) 0.0274(14) 0.0237(12) -0.0062(9) -0.0015(10) -0.0032(10)
C28 0.0250(12) 0.0245(14) 0.0250(12) -0.0067(9) -0.0024(9) -0.0009(10)
C29 0.0255(12) 0.0255(14) 0.0240(12) -0.0062(9) -0.0015(9) 0.0006(10)
C30 0.0228(12) 0.0267(14) 0.0226(12) -0.0071(9) -0.0010(9) -0.0015(10)
C31 0.0263(13) 0.0230(14) 0.0247(12) -0.0078(9) -0.0033(9) 0.0026(10)
C32 0.0228(12) 0.0235(13) 0.0245(12) -0.0062(9) -0.0031(9) 0.0022(9)
C33 0.0262(13) 0.0248(14) 0.0267(12) -0.0091(10) -0.0046(10) 0.0050(10)
O2 0.0404(11) 0.0306(11) 0.0390(11) -0.0156(8) -0.0141(8) 0.0179(9)
C34 0.0231(12) 0.0231(14) 0.0243(12) -0.0062(9) -0.0017(9) 0.0021(10)
N4 0.0181(10) 0.0220(12) 0.0260(10) -0.0068(8) -0.0012(8) 0.0028(8)
C35 0.0184(11) 0.0218(13) 0.0245(12) -0.0049(9) -0.0004(9) -0.0008(9)
C36 0.0179(12) 0.0290(15) 0.0316(13) -0.0078(10) 0.0026(9) 0.0016(10)
C37 0.0161(11) 0.0318(15) 0.0309(13) -0.0055(10) -0.0014(9) 0.0001(10)
C38 0.0196(11) 0.0219(13) 0.0246(12) -0.0042(9) 0.0007(9) -0.0016(9)
C39 0.0179(11) 0.0275(14) 0.0295(13) -0.0064(10) 0.0025(9) 0.0015(9)
C40 0.0183(12) 0.0289(15) 0.0307(13) -0.0056(10) -0.0019(9) 0.0012(10)
N5 0.0190(10) 0.0254(12) 0.0267(10) -0.0040(8) -0.0010(8) -0.0021(8)
N6 0.0186(10) 0.0270(12) 0.0274(11) -0.0057(8) -0.0014(8) -0.0011(8)
C41 0.0198(12) 0.0234(14) 0.0252(12) -0.0037(9) -0.0004(9) -0.0034(9)
C42 0.0194(12) 0.0275(15) 0.0321(13) -0.0015(10) -0.0010(10) 0.0000(10)
C43 0.0233(12) 0.0299(15) 0.0314(13) -0.0058(10) 0.0033(10) -0.0017(10)
C44 0.0273(13) 0.0311(15) 0.0262(12) -0.0064(10) -0.0010(10) -0.0067(11)
C45 0.0218(12) 0.0358(16) 0.0319(13) -0.0016(11) -0.0029(10) -0.0019(11)
C46 0.0220(12) 0.0290(15) 0.0309(13) -0.0042(10) 0.0026(10) -0.0017(10)

loop_
_atom_type_symbol
_atom_type_description
_atom_type_scat_dispersion_real
_atom_type_scat_dispersion_imag
_atom_type_scat_source
C C 0.0033 0.0016 'International Tables Vol C Tables 4.2.6.8 and 6.1.1.4'
H H 0.0000 0.0000 'International Tables Vol C Tables 4.2.6.8 and 6.1.1.4'
N N 0.0061 0.0033 'International Tables Vol C Tables 4.2.6.8 and 6.1.1.4'
O O 0.0106 0.0060 'International Tables Vol C Tables 4.2.6.8 and 6.1.1.4'

loop_
_geom_angle_atom_site_label_1
_geom_angle_atom_site_label_2
_geom_angle_atom_site_label_3
_geom_angle
C6 C1 C2 120.5(2)
C6 C1 N1 116.1(2)
C2 C1 N1 123.3(2)
C3 C2 C1 119.3(2)
C3 C2 H2 120.3
C1 C2 H2 120.3
C2 C3 C4 120.6(2)
C2 C3 H3A 119.7
C4 C3 H3A 119.7
C5 C4 C3 119.9(2)
C5 C4 H4A 120.1
C3 C4 H4A 120.1
C4 C5 C6 119.8(2)
C4 C5 H5 120.1
C6 C5 H5 120.1
C1 C6 C5 119.8(2)
C1 C6 H6 120.1
C5 C6 H6 120.1
N2 N1 C1 113.37(19)
N1 N2 C7 114.02(19)
C8 C7 C12 120.5(2)
C8 C7 N2 115.6(2)
C12 C7 N2 124.0(2)
C9 C8 C7 119.8(2)
C9 C8 H8 120.1
C7 C8 H8 120.1
C8 C9 C10 120.0(2)
C8 C9 H9 120.0
C10 C9 H9 120.0
C11 C10 C9 120.0(2)
C11 C10 N3 120.0(2)
C9 C10 N3 120.0(2)
C10 C11 C12 120.6(2)
C10 C11 H11 119.7
C12 C11 H11 119.7
C11 C12 C7 119.2(2)
C11 C12 H12 120.4
C7 C12 H12 120.4
C13 N3 C10 124.18(19)
C13 N3 H3 116.1(18)
C10 N3 H3 118.7(18)
O1 C13 N3 122.7(2)
O1 C13 C14 122.5(2)
N3 C13 C14 114.8(2)
C13 C14 C15 114.33(19)
C13 C14 H14A 108.7
C15 C14 H14A 108.7
C13 C14 H14B 108.7
C15 C14 H14B 108.7
H14A C14 H14B 107.6
C14 C15 C16 110.51(19)
C14 C15 H15A 109.5
C16 C15 H15A 109.5
C14 C15 H15B 109.5
C16 C15 H15B 109.5
H15A C15 H15B 108.1
C17 C16 C15 113.95(19)
C17 C16 H16A 108.8
C15 C16 H16A 108.8
C17 C16 H16B 108.8
C15 C16 H16B 108.8
H16A C16 H16B 107.7
C16 C17 C18 112.2(2)
C16 C17 H17A 109.2
C18 C17 H17A 109.2
C16 C17 H17B 109.2
C18 C17 H17B 109.2
H17A C17 H17B 107.9
C19 C18 C17 114.1(2)
C19 C18 H18A 108.7
C17 C18 H18A 108.7
C19 C18 H18B 108.7
C17 C18 H18B 108.7
H18A C18 H18B 107.6
C18 C19 C20 112.1(2)
C18 C19 H19A 109.2
C20 C19 H19A 109.2
C18 C19 H19B 109.2
C20 C19 H19B 109.2
H19A C19 H19B 107.9
C19 C20 C21 112.7(2)
C19 C20 H20A 109.1
C21 C20 H20A 109.1
C19 C20 H20B 109.1
C21 C20 H20B 109.1
H20A C20 H20B 107.8
C22 C21 C20 111.4(2)
C22 C21 H21A 109.4
C20 C21 H21A 109.4
C22 C21 H21B 109.4
C20 C21 H21B 109.4
H21A C21 H21B 108.0
C23 C22 C21 176.2(3)
C22 C23 C24 179.2(3)
C25 C24 C23 179.5(3)
C24 C25 C26 176.7(3)
C25 C26 C27 111.2(2)
C25 C26 H26A 109.4
C27 C26 H26A 109.4
C25 C26 H26B 109.4
C27 C26 H26B 109.4
H26A C26 H26B 108.0
C28 C27 C26 113.1(2)
C28 C27 H27A 109.0
C26 C27 H27A 109.0
C28 C27 H27B 109.0
C26 C27 H27B 109.0
H27A C27 H27B 107.8
C27 C28 C29 112.1(2)
C27 C28 H28A 109.2
C29 C28 H28A 109.2
C27 C28 H28B 109.2
C29 C28 H28B 109.2
H28A C28 H28B 107.9
C28 C29 C30 114.1(2)
C28 C29 H29A 108.7
C30 C29 H29A 108.7
C28 C29 H29B 108.7
C30 C29 H29B 108.7
H29A C29 H29B 107.6
C31 C30 C29 112.2(2)
C31 C30 H30A 109.2
C29 C30 H30A 109.2
C31 C30 H30B 109.2
C29 C30 H30B 109.2
H30A C30 H30B 107.9
C30 C31 C32 114.0(2)
C30 C31 H31A 108.7
C32 C31 H31A 108.7
C30 C31 H31B 108.7
C32 C31 H31B 108.7
H31A C31 H31B 107.6
C33 C32 C31 111.05(19)
C33 C32 H32A 109.4
C31 C32 H32A 109.4
C33 C32 H32B 109.4
C31 C32 H32B 109.4
H32A C32 H32B 108.0
C32 C33 C34 113.9(2)
C32 C33 H33A 108.8
C34 C33 H33A 108.8
C32 C33 H33B 108.8
C34 C33 H33B 108.8
H33A C33 H33B 107.7
O2 C34 N4 123.6(2)
O2 C34 C33 121.5(2)
N4 C34 C33 114.9(2)
C34 N4 C35 126.3(2)
C34 N4 H4 115.0(18)
C35 N4 H4 118.3(17)
C36 C35 C40 119.4(2)
C36 C35 N4 117.9(2)
C40 C35 N4 122.6(2)
C37 C36 C35 120.5(2)
C37 C36 H36 119.7
C35 C36 H36 119.7
C36 C37 C38 120.1(2)
C36 C37 H37 120.0
C38 C37 H37 120.0
C39 C38 C37 119.6(2)
C39 C38 N5 115.5(2)
C37 C38 N5 124.9(2)
C40 C39 C38 120.5(2)
C40 C39 H39 119.8
C38 C39 H39 119.8
C39 C40 C35 119.9(2)
C39 C40 H40 120.0
C35 C40 H40 120.0
N6 N5 C38 114.19(19)
N5 N6 C41 113.51(19)
C46 C41 C42 120.3(2)
C46 C41 N6 116.1(2)
C42 C41 N6 123.6(2)
C43 C42 C41 119.4(2)
C43 C42 H42 120.3
C41 C42 H42 120.3
C42 C43 C44 120.1(2)
C42 C43 H43 119.9
C44 C43 H43 119.9
C45 C44 C43 120.1(2)
C45 C44 H44 120.0
C43 C44 H44 120.0
C46 C45 C44 120.1(2)
C46 C45 H45 120.0
C44 C45 H45 120.0
C45 C46 C41 120.0(2)
C45 C46 H46 120.0
C41 C46 H46 120.0

loop_
_geom_bond_atom_site_label_1
_geom_bond_atom_site_label_2
_geom_bond_distance
C1 C6 1.385(3)
C1 C2 1.396(3)
C1 N1 1.429(3)
C2 C3 1.382(3)
C2 H2 0.9500
C3 C4 1.392(4)
C3 H3A 0.9500
C4 C5 1.389(4)
C4 H4A 0.9500
C5 C6 1.394(3)
C5 H5 0.9500
C6 H6 0.9500
N1 N2 1.255(3)
N2 C7 1.433(3)
C7 C8 1.391(3)
C7 C12 1.393(3)
C8 C9 1.386(3)
C8 H8 0.9500
C9 C10 1.391(3)
C9 H9 0.9500
C10 C11 1.385(3)
C10 N3 1.426(3)
C11 C12 1.388(3)
C11 H11 0.9500
C12 H12 0.9500
N3 C13 1.351(3)
N3 H3 0.867(17)
C13 O1 1.227(3)
C13 C14 1.517(3)
C14 C15 1.520(3)
C14 H14A 0.9900
C14 H14B 0.9900
C15 C16 1.531(3)
C15 H15A 0.9900
C15 H15B 0.9900
C16 C17 1.524(3)
C16 H16A 0.9900
C16 H16B 0.9900
C17 C18 1.530(3)
C17 H17A 0.9900
C17 H17B 0.9900
C18 C19 1.526(3)
C18 H18A 0.9900
C18 H18B 0.9900
C19 C20 1.526(3)
C19 H19A 0.9900
C19 H19B 0.9900
C20 C21 1.531(3)
C20 H20A 0.9900
C20 H20B 0.9900
C21 C22 1.468(3)
C21 H21A 0.9900
C21 H21B 0.9900
C22 C23 1.205(4)
C23 C24 1.384(4)
C24 C25 1.197(4)
C25 C26 1.464(3)
C26 C27 1.539(3)
C26 H26A 0.9900
C26 H26B 0.9900
C27 C28 1.523(3)
C27 H27A 0.9900
C27 H27B 0.9900
C28 C29 1.524(3)
C28 H28A 0.9900
C28 H28B 0.9900
C29 C30 1.532(3)
C29 H29A 0.9900
C29 H29B 0.9900
C30 C31 1.525(3)
C30 H30A 0.9900
C30 H30B 0.9900
C31 C32 1.527(3)
C31 H31A 0.9900
C31 H31B 0.9900
C32 C33 1.518(3)
C32 H32A 0.9900
C32 H32B 0.9900
C33 C34 1.518(3)
C33 H33A 0.9900
C33 H33B 0.9900
O2 C34 1.228(3)
C34 N4 1.355(3)
N4 C35 1.412(3)
N4 H4 0.877(17)
C35 C36 1.396(3)
C35 C40 1.397(3)
C36 C37 1.379(3)
C36 H36 0.9500
C37 C38 1.395(3)
C37 H37 0.9500
C38 C39 1.391(3)
C38 N5 1.423(3)
C39 C40 1.385(3)
C39 H39 0.9500
C40 H40 0.9500
N5 N6 1.257(3)
N6 C41 1.429(3)
C41 C46 1.387(3)
C41 C42 1.405(3)
C42 C43 1.383(3)
C42 H42 0.9500
C43 C44 1.396(3)
C43 H43 0.9500
C44 C45 1.391(4)
C44 H44 0.9500
C45 C46 1.383(4)
C45 H45 0.9500
C46 H46 0.9500

loop_
_geom_hbond_atom_site_label_D
_geom_hbond_atom_site_label_H
_geom_hbond_atom_site_label_A
_geom_hbond_distance_DH
_geom_hbond_distance_HA
_geom_hbond_distance_DA
_geom_hbond_angle_DHA
_geom_hbond_site_symmetry_A
N3 H3 O2 0.867(17) 1.999(18) 2.850(3) 167(3) 2_766
N4 H4 O1 0.877(17) 1.993(18) 2.855(3) 167(3) 2_676
